data_4079101
loop_
_publ_author_name
'Bomparola, Roberta'
'Davies, Robert P.'
'Lal, Steven'
'White, Andrew J. P.'

_publ_section_title
;
 Functionalized Organocuprates: Structures of Lithium and Magnesium
 Grignard 2-Methoxyphenylcuprates
;
_journal_issue 22
_journal_name_full Organometallics
_journal_page_first 7877
_journal_paper_doi 10.1021/om300488j
_journal_volume 31
_journal_year 2012
_chemical_formula_moiety 'C50 H58 Cu4 Li2 O8'
_chemical_formula_sum 'C50 H58 Cu4 Li2 O8'
_chemical_formula_weight 1055.00
_chemical_name_systematic
; 
 ? 
;
_space_group_IT_number 61
_symmetry_cell_setting orthorhombic
_symmetry_space_group_name_Hall '-P 2ac 2ab'
_symmetry_space_group_name_H-M 'P b c a'
_atom_sites_solution_hydrogens geom
_atom_sites_solution_primary direct
_atom_sites_solution_secondary difmap
_audit_creation_method SHELXL-97
_cell_angle_alpha 90
_cell_angle_beta 90
_cell_angle_gamma 90
_cell_formula_units_Z 8
_cell_length_a 17.96778(17)
_cell_length_b 17.60950(18)
_cell_length_c 30.1255(4)
_cell_measurement_reflns_used 44164
_cell_measurement_temperature 173
_cell_measurement_theta_max 32.3991
_cell_measurement_theta_min 3.7095
_cell_volume 9531.82(18)
_computing_cell_refinement 'CrysAlis RED, Oxford Diffraction Ltd'
_computing_data_collection 'CrysAlis CCD, Oxford Diffraction Ltd'
_computing_data_reduction 'CrysAlis RED, Oxford Diffraction Ltd'
_computing_molecular_graphics 'Bruker SHELXTL'
_computing_publication_material 'Bruker SHELXTL'
_computing_structure_refinement 'SHELXL-97 (Sheldrick, 1997)'
_computing_structure_solution 'SHELXS-97 (Sheldrick, 1990)'
_diffrn_ambient_temperature 173
_diffrn_detector_area_resol_mean 15.9863
_diffrn_measured_fraction_theta_full 0.986
_diffrn_measured_fraction_theta_max 0.926
_diffrn_measurement_device_type 'OD Xcalibur 3'
_diffrn_measurement_method 'phi and omega scans'
_diffrn_radiation_monochromator graphite
_diffrn_radiation_source 'Enhance (Mo) X-ray Source'
_diffrn_radiation_type MoK\a
_diffrn_radiation_wavelength 0.71073
_diffrn_reflns_av_R_equivalents 0.0494
_diffrn_reflns_av_sigmaI/netI 0.0428
_diffrn_reflns_limit_h_max 26
_diffrn_reflns_limit_h_min -26
_diffrn_reflns_limit_k_max 26
_diffrn_reflns_limit_k_min -26
_diffrn_reflns_limit_l_max 43
_diffrn_reflns_limit_l_min -44
_diffrn_reflns_number 119452
_diffrn_reflns_theta_full 30.00
_diffrn_reflns_theta_max 32.46
_diffrn_reflns_theta_min 3.72
_diffrn_standards_number 0
_exptl_absorpt_coefficient_mu 1.813
_exptl_absorpt_correction_T_max 1.00000
_exptl_absorpt_correction_T_min 0.72022
_exptl_absorpt_correction_type multi-scan
_exptl_absorpt_process_details
; 
CrysAlis RED, Oxford Diffraction Ltd., 
Version 1.171.32.5 (release 08-05-2007 CrysAlis171 .NET) 
(compiled May  8 2007,13:10:02) 
Empirical absorption correction using spherical harmonics, 
implemented in SCALE3 ABSPACK scaling algorithm. 
;
_exptl_crystal_colour Yellow
_exptl_crystal_density_diffrn 1.470
_exptl_crystal_density_method 'not measured'
_exptl_crystal_description blocks
_exptl_crystal_F_000 4352
_exptl_crystal_size_max 0.43
_exptl_crystal_size_mid 0.26
_exptl_crystal_size_min 0.21
_refine_diff_density_max 1.171
_refine_diff_density_min -0.889
_refine_diff_density_rms 0.111
_refine_ls_extinction_method none
_refine_ls_goodness_of_fit_ref 1.131
_refine_ls_hydrogen_treatment constr
_refine_ls_matrix_type full
_refine_ls_number_parameters 617
_refine_ls_number_reflns 15909
_refine_ls_number_restraints 204
_refine_ls_restrained_S_all 1.143
_refine_ls_R_factor_all 0.1018
_refine_ls_R_factor_gt 0.0563
_refine_ls_shift/su_max 0.001
_refine_ls_shift/su_mean 0.000
_refine_ls_structure_factor_coef Fsqd
_refine_ls_weighting_details 'calc w=1/[\s^2^(Fo^2^)+(0.0347P)^2^+23.0977P] where P=(Fo^2^+2Fc^2^)/3'
_refine_ls_weighting_scheme calc
_refine_ls_wR_factor_gt 0.1168
_refine_ls_wR_factor_ref 0.1410
_reflns_number_gt 10053
_reflns_number_total 15909
_reflns_threshold_expression >2sigma(I)
_cod_data_source_file om300488j_si_002.cif
_cod_data_source_block 2
_cod_depositor_comments
;
The following automatic conversions were performed:

'_symmetry_cell_setting' value 'Orthorhombic' changed to
'orthorhombic' according to
/home/saulius/struct/CIF-dictionaries/cif_core.dic dictionary named
'cif_core.dic' version 2.4.2 from 2011-04-26.

Automatic conversion script
Id: cif_fix_values 1891 2012-01-12 08:04:46Z andrius 
;
_cod_original_sg_symbol_H-M Pbca
_cod_database_code 4079101

loop_
_symmetry_equiv_pos_as_xyz
'x, y, z'
'-x+1/2, -y, z+1/2'
'-x, y+1/2, -z+1/2'
'x+1/2, -y+1/2, -z'
'-x, -y, -z'
'x-1/2, y, -z-1/2'
'x, -y-1/2, z-1/2'
'-x-1/2, y-1/2, z'

loop_
_atom_site_label
_atom_site_type_symbol
_atom_site_fract_x
_atom_site_fract_y
_atom_site_fract_z
_atom_site_U_iso_or_equiv
_atom_site_adp_type
_atom_site_occupancy
_atom_site_symmetry_multiplicity
_atom_site_calc_flag
_atom_site_refinement_flags
_atom_site_disorder_assembly
_atom_site_disorder_group
Cu1 Cu 0.60678(2) 0.20844(2) 0.090601(13) 0.02841(9) Uani 1 1 d . . .
Cu2 Cu 0.46898(2) 0.20854(2) 0.089501(14) 0.03141(9) Uani 1 1 d . . .
Cu3 Cu 0.52255(2) 0.28343(2) 0.156470(13) 0.02974(9) Uani 1 1 d . . .
Cu4 Cu 0.54388(2) 0.14452(2) 0.160389(14) 0.02964(9) Uani 1 1 d . . .
Li1 Li 0.6479(3) 0.3607(3) 0.0534(2) 0.0351(12) Uani 1 1 d . A .
Li2 Li 0.3963(3) 0.0851(3) 0.1956(2) 0.0382(13) Uani 1 1 d . B .
C1 C 0.53927(17) 0.19451(18) 0.03877(11) 0.0286(6) Uani 1 1 d . . .
C2 C 0.54740(16) 0.25208(18) 0.00727(11) 0.0288(6) Uani 1 1 d . . .
C3 C 0.5474(2) 0.2385(2) -0.03834(12) 0.0398(8) Uani 1 1 d . . .
H3A H 0.5540 0.2792 -0.0587 0.048 Uiso 1 1 calc R . .
C4 C 0.5375(2) 0.1652(3) -0.05366(14) 0.0488(10) Uani 1 1 d . . .
H4A H 0.5363 0.1554 -0.0847 0.059 Uiso 1 1 calc R . .
C5 C 0.5296(2) 0.1069(2) -0.02399(15) 0.0487(10) Uani 1 1 d . . .
H5A H 0.5227 0.0565 -0.0343 0.058 Uiso 1 1 calc R . .
C6 C 0.53173(19) 0.1218(2) 0.02107(12) 0.0337(7) Uani 1 1 d . . .
H6A H 0.5279 0.0802 0.0410 0.040 Uiso 1 1 calc R . .
O7 O 0.55838(12) 0.32730(13) 0.02105(8) 0.0325(5) Uani 1 1 d . . .
C8 C 0.4923(2) 0.3722(2) 0.01802(13) 0.0419(9) Uani 1 1 d . . .
H8A H 0.4760 0.3746 -0.0130 0.063 Uiso 1 1 calc R . .
H8B H 0.5025 0.4236 0.0288 0.063 Uiso 1 1 calc R . .
H8C H 0.4530 0.3491 0.0361 0.063 Uiso 1 1 calc R . .
C11 C 0.71064(17) 0.20885(18) 0.10611(10) 0.0283(6) Uani 1 1 d . . .
C12 C 0.76209(18) 0.24449(19) 0.07788(11) 0.0302(6) Uani 1 1 d . . .
C13 C 0.83838(18) 0.2353(2) 0.08086(12) 0.0342(7) Uani 1 1 d . . .
H13A H 0.8708 0.2604 0.0607 0.041 Uiso 1 1 calc R . .
C14 C 0.86645(19) 0.1887(2) 0.11371(13) 0.0376(8) Uani 1 1 d . . .
H14A H 0.9187 0.1815 0.1162 0.045 Uiso 1 1 calc R . .
C15 C 0.8191(2) 0.1528(2) 0.14285(13) 0.0400(8) Uani 1 1 d . . .
H15A H 0.8385 0.1211 0.1656 0.048 Uiso 1 1 calc R . .
C16 C 0.74312(19) 0.1633(2) 0.13882(11) 0.0345(7) Uani 1 1 d . . .
H16A H 0.7114 0.1382 0.1593 0.041 Uiso 1 1 calc R . .
O17 O 0.73217(14) 0.29212(15) 0.04520(8) 0.0385(6) Uani 1 1 d . . .
C18 C 0.7720(4) 0.2972(3) 0.00488(16) 0.082(2) Uani 1 1 d . . .
H18A H 0.8130 0.3335 0.0082 0.123 Uiso 1 1 calc R . .
H18B H 0.7385 0.3144 -0.0187 0.123 Uiso 1 1 calc R . .
H18C H 0.7922 0.2472 -0.0028 0.123 Uiso 1 1 calc R . .
C21 C 0.50370(19) 0.38481(18) 0.13540(10) 0.0297(6) Uani 1 1 d . . .
C22 C 0.5591(2) 0.43184(18) 0.11877(11) 0.0319(7) Uani 1 1 d . . .
C23 C 0.5481(2) 0.5074(2) 0.10683(14) 0.0432(9) Uani 1 1 d . . .
H23A H 0.5881 0.5369 0.0955 0.052 Uiso 1 1 calc R . .
C24 C 0.4782(3) 0.5388(2) 0.11171(15) 0.0526(11) Uani 1 1 d . . .
H24A H 0.4696 0.5903 0.1038 0.063 Uiso 1 1 calc R . .
C25 C 0.4216(2) 0.4955(2) 0.12784(14) 0.0508(10) Uani 1 1 d . . .
H25A H 0.3734 0.5168 0.1312 0.061 Uiso 1 1 calc R . .
C26 C 0.4340(2) 0.4201(2) 0.13944(12) 0.0387(8) Uani 1 1 d . . .
H26A H 0.3935 0.3913 0.1506 0.046 Uiso 1 1 calc R . .
O27 O 0.63075(14) 0.40227(14) 0.11147(8) 0.0359(5) Uani 1 1 d . . .
C28 C 0.6764(2) 0.4012(3) 0.14995(14) 0.0479(10) Uani 1 1 d . . .
H28A H 0.6894 0.4533 0.1582 0.072 Uiso 1 1 calc R . .
H28B H 0.7219 0.3724 0.1438 0.072 Uiso 1 1 calc R . .
H28C H 0.6493 0.3770 0.1744 0.072 Uiso 1 1 calc R . .
C31 C 0.54097(17) 0.21995(17) 0.20958(11) 0.0274(6) Uani 1 1 d . . .
C32 C 0.48237(18) 0.20625(18) 0.23862(11) 0.0290(6) Uani 1 1 d . . .
C33 C 0.4883(2) 0.2084(2) 0.28417(12) 0.0427(8) Uani 1 1 d . . .
H33A H 0.4463 0.1975 0.3023 0.051 Uiso 1 1 calc R . .
C34 C 0.5558(3) 0.2264(3) 0.30329(14) 0.0549(11) Uani 1 1 d . . .
H34A H 0.5605 0.2290 0.3347 0.066 Uiso 1 1 calc R . .
C35 C 0.6167(2) 0.2408(3) 0.27643(13) 0.0451(9) Uani 1 1 d . . .
H35A H 0.6634 0.2537 0.2892 0.054 Uiso 1 1 calc R . .
C36 C 0.60911(19) 0.2362(2) 0.23076(12) 0.0355(7) Uani 1 1 d . . .
H36A H 0.6519 0.2444 0.2128 0.043 Uiso 1 1 calc R . .
O37 O 0.41272(13) 0.18558(13) 0.22104(8) 0.0333(5) Uani 1 1 d . . .
C38 C 0.3611(2) 0.2473(2) 0.22129(15) 0.0457(9) Uani 1 1 d . . .
H38A H 0.3480 0.2600 0.2520 0.069 Uiso 1 1 calc R . .
H38B H 0.3161 0.2327 0.2050 0.069 Uiso 1 1 calc R . .
H38C H 0.3838 0.2916 0.2070 0.069 Uiso 1 1 calc R . .
C41 C 0.36576(18) 0.2107(2) 0.10614(11) 0.0357(7) Uani 1 1 d . . .
C42 C 0.3272(2) 0.1475(3) 0.12129(12) 0.0434(9) Uani 1 1 d . . .
C43 C 0.2502(2) 0.1461(4) 0.12733(14) 0.0671(16) Uani 1 1 d . . .
H43A H 0.2264 0.1015 0.1379 0.081 Uiso 1 1 calc R . .
C44 C 0.2094(2) 0.2095(5) 0.11797(16) 0.084(2) Uani 1 1 d . . .
H44A H 0.1568 0.2087 0.1212 0.101 Uiso 1 1 calc R . .
C45 C 0.2446(3) 0.2747(4) 0.10383(16) 0.0710(16) Uani 1 1 d . . .
H45A H 0.2168 0.3195 0.0980 0.085 Uiso 1 1 calc R . .
C46 C 0.3209(2) 0.2739(3) 0.09822(13) 0.0516(11) Uani 1 1 d . . .
H46A H 0.3442 0.3193 0.0884 0.062 Uiso 1 1 calc R . .
O47 O 0.36585(18) 0.08144(17) 0.13384(9) 0.0516(7) Uani 1 1 d . . .
C48 C 0.3824(3) 0.0308(3) 0.09911(17) 0.0675(14) Uani 1 1 d . . .
H48A H 0.3360 0.0101 0.0870 0.101 Uiso 1 1 calc R . .
H48B H 0.4132 -0.0108 0.1105 0.101 Uiso 1 1 calc R . .
H48C H 0.4094 0.0578 0.0757 0.101 Uiso 1 1 calc R . .
C51 C 0.55604(18) 0.03773(19) 0.15173(11) 0.0317(7) Uani 1 1 d . . .
C52 C 0.52535(19) -0.01242(19) 0.18278(12) 0.0337(7) Uani 1 1 d . . .
C53 C 0.5394(2) -0.0900(2) 0.18448(13) 0.0415(8) Uani 1 1 d . . .
H53A H 0.5174 -0.1211 0.2067 0.050 Uiso 1 1 calc R . .
C54 C 0.5861(2) -0.1203(2) 0.15311(14) 0.0473(9) Uani 1 1 d . . .
H54A H 0.5971 -0.1731 0.1537 0.057 Uiso 1 1 calc R . .
C55 C 0.6173(2) -0.0756(2) 0.12091(14) 0.0439(9) Uani 1 1 d . . .
H55A H 0.6489 -0.0973 0.0990 0.053 Uiso 1 1 calc R . .
C56 C 0.6022(2) 0.00172(19) 0.12048(12) 0.0355(7) Uani 1 1 d . . .
H56A H 0.6242 0.0319 0.0979 0.043 Uiso 1 1 calc R . .
O57 O 0.47638(15) 0.01979(15) 0.21410(9) 0.0416(6) Uani 1 1 d . . .
C58 C 0.4772(3) -0.0107(3) 0.25798(15) 0.0673(14) Uani 1 1 d . . .
H58A H 0.4525 -0.0603 0.2581 0.101 Uiso 1 1 calc R . .
H58B H 0.4509 0.0239 0.2781 0.101 Uiso 1 1 calc R . .
H58C H 0.5289 -0.0165 0.2679 0.101 Uiso 1 1 calc R . .
O60 O 0.67989(17) 0.45338(16) 0.02249(9) 0.0483(7) Uani 1 1 d D . .
C61 C 0.7307(5) 0.5054(5) 0.0445(2) 0.056(2) Uani 0.667(15) 1 d PDU A 1
H61A H 0.7666 0.4770 0.0632 0.067 Uiso 0.667(15) 1 calc PR A 1
H61B H 0.7029 0.5412 0.0637 0.067 Uiso 0.667(15) 1 calc PR A 1
C62 C 0.7703(4) 0.5470(4) 0.0087(2) 0.058(2) Uani 0.667(15) 1 d PDU A 1
H62A H 0.8119 0.5169 -0.0036 0.069 Uiso 0.667(15) 1 calc PR A 1
H62B H 0.7892 0.5967 0.0192 0.069 Uiso 0.667(15) 1 calc PR A 1
C63 C 0.7088(6) 0.5562(6) -0.0240(3) 0.069(3) Uani 0.667(15) 1 d PDU A 1
H63A H 0.7286 0.5647 -0.0543 0.082 Uiso 0.667(15) 1 calc PR A 1
H63B H 0.6759 0.5991 -0.0159 0.082 Uiso 0.667(15) 1 calc PR A 1
C64 C 0.6684(8) 0.4820(7) -0.0210(3) 0.059(3) Uani 0.667(15) 1 d PDU A 1
H64A H 0.6147 0.4895 -0.0266 0.071 Uiso 0.667(15) 1 calc PR A 1
H64B H 0.6881 0.4459 -0.0433 0.071 Uiso 0.667(15) 1 calc PR A 1
C61' C 0.7464(9) 0.4945(9) 0.0336(6) 0.059(5) Uiso 0.333(15) 1 d PDU A 2
H61C H 0.7916 0.4678 0.0232 0.071 Uiso 0.333(15) 1 calc PR A 2
H61D H 0.7503 0.5036 0.0659 0.071 Uiso 0.333(15) 1 calc PR A 2
C62' C 0.7335(12) 0.5679(7) 0.0082(6) 0.072(5) Uiso 0.333(15) 1 d PDU A 2
H62C H 0.6946 0.5997 0.0222 0.087 Uiso 0.333(15) 1 calc PR A 2
H62D H 0.7799 0.5978 0.0049 0.087 Uiso 0.333(15) 1 calc PR A 2
C63' C 0.7080(15) 0.5349(11) -0.0354(5) 0.076(7) Uiso 0.333(15) 1 d PDU A 2
H63C H 0.6815 0.5733 -0.0535 0.092 Uiso 0.333(15) 1 calc PR A 2
H63D H 0.7504 0.5144 -0.0526 0.092 Uiso 0.333(15) 1 calc PR A 2
C64' C 0.6570(15) 0.4734(14) -0.0209(6) 0.052(5) Uiso 0.333(15) 1 d PDU A 2
H64C H 0.6048 0.4915 -0.0208 0.063 Uiso 0.333(15) 1 calc PR A 2
H64D H 0.6608 0.4292 -0.0411 0.063 Uiso 0.333(15) 1 calc PR A 2
O70 O 0.31018(16) 0.03712(18) 0.22388(12) 0.0592(8) Uani 1 1 d D . .
C71 C 0.2543(5) 0.0630(7) 0.2512(4) 0.078(3) Uani 0.660(19) 1 d PDU B 1
H71A H 0.2302 0.1079 0.2376 0.094 Uiso 0.660(19) 1 calc PR B 1
H71B H 0.2756 0.0787 0.2801 0.094 Uiso 0.660(19) 1 calc PR B 1
C72 C 0.2000(6) 0.0044(9) 0.2581(4) 0.116(5) Uani 0.660(19) 1 d PDU B 1
H72A H 0.1520 0.0188 0.2443 0.139 Uiso 0.660(19) 1 calc PR B 1
H72B H 0.1919 -0.0039 0.2902 0.139 Uiso 0.660(19) 1 calc PR B 1
C73 C 0.2298(8) -0.0649(8) 0.2372(4) 0.102(4) Uani 0.660(19) 1 d PDU B 1
H73A H 0.2471 -0.1013 0.2600 0.122 Uiso 0.660(19) 1 calc PR B 1
H73B H 0.1913 -0.0899 0.2187 0.122 Uiso 0.660(19) 1 calc PR B 1
C74 C 0.2924(8) -0.0390(6) 0.2095(6) 0.101(4) Uani 0.660(19) 1 d PDU B 1
H74A H 0.3359 -0.0728 0.2134 0.121 Uiso 0.660(19) 1 calc PR B 1
H74B H 0.2781 -0.0390 0.1777 0.121 Uiso 0.660(19) 1 calc PR B 1
C71' C 0.2508(8) 0.0847(7) 0.2409(7) 0.056(5) Uiso 0.340(19) 1 d PDU B 2
H71C H 0.2431 0.1287 0.2210 0.067 Uiso 0.340(19) 1 calc PR B 2
H71D H 0.2641 0.1039 0.2707 0.067 Uiso 0.340(19) 1 calc PR B 2
C72' C 0.1832(7) 0.0396(10) 0.2433(8) 0.075(5) Uiso 0.340(19) 1 d PDU B 2
H72C H 0.1480 0.0547 0.2196 0.090 Uiso 0.340(19) 1 calc PR B 2
H72D H 0.1587 0.0464 0.2724 0.090 Uiso 0.340(19) 1 calc PR B 2
C73' C 0.2067(8) -0.0396(8) 0.2374(7) 0.056(5) Uiso 0.340(19) 1 d PDU B 2
H73C H 0.1693 -0.0684 0.2201 0.067 Uiso 0.340(19) 1 calc PR B 2
H73D H 0.2138 -0.0648 0.2665 0.067 Uiso 0.340(19) 1 calc PR B 2
C74' C 0.2778(12) -0.0348(10) 0.2130(12) 0.090(7) Uiso 0.340(19) 1 d PDU B 2
H74C H 0.3114 -0.0766 0.2220 0.108 Uiso 0.340(19) 1 calc PR B 2
H74D H 0.2690 -0.0384 0.1807 0.108 Uiso 0.340(19) 1 calc PR B 2

loop_
_atom_site_aniso_label
_atom_site_aniso_U_11
_atom_site_aniso_U_22
_atom_site_aniso_U_33
_atom_site_aniso_U_23
_atom_site_aniso_U_13
_atom_site_aniso_U_12
Cu1 0.02421(17) 0.0316(2) 0.02940(19) 0.00397(16) 0.00053(15) -0.00168(15)
Cu2 0.02429(18) 0.0392(2) 0.0307(2) 0.00106(17) 0.00259(15) -0.00420(16)
Cu3 0.0353(2) 0.02358(18) 0.0303(2) 0.00254(15) 0.00332(16) 0.00066(15)
Cu4 0.0340(2) 0.02248(17) 0.0324(2) 0.00079(15) 0.00905(16) 0.00118(15)
Li1 0.033(3) 0.031(3) 0.042(3) 0.001(2) -0.003(2) -0.003(2)
Li2 0.039(3) 0.034(3) 0.041(3) -0.002(3) 0.008(3) -0.005(3)
C1 0.0251(14) 0.0313(16) 0.0294(15) -0.0012(12) 0.0029(12) -0.0052(12)
C2 0.0210(13) 0.0298(15) 0.0357(17) 0.0043(13) -0.0016(12) -0.0065(12)
C3 0.0417(19) 0.049(2) 0.0287(17) 0.0029(15) 0.0015(15) -0.0016(16)
C4 0.058(2) 0.054(2) 0.0338(19) -0.0145(18) 0.0000(18) -0.003(2)
C5 0.055(2) 0.036(2) 0.055(2) -0.0186(18) 0.0000(19) -0.0048(17)
C6 0.0387(18) 0.0302(16) 0.0323(17) -0.0008(13) 0.0038(14) -0.0002(13)
O7 0.0295(11) 0.0280(11) 0.0400(13) 0.0003(10) -0.0058(10) -0.0039(9)
C8 0.0384(18) 0.042(2) 0.045(2) -0.0054(16) -0.0091(16) 0.0139(16)
C11 0.0266(14) 0.0315(15) 0.0269(15) -0.0020(13) 0.0019(11) 0.0016(12)
C12 0.0329(16) 0.0280(15) 0.0298(16) -0.0026(12) -0.0032(13) 0.0017(13)
C13 0.0291(16) 0.0316(16) 0.0417(19) -0.0068(14) 0.0036(14) -0.0043(13)
C14 0.0273(15) 0.0377(18) 0.048(2) -0.0088(16) -0.0029(15) 0.0039(13)
C15 0.0378(18) 0.040(2) 0.042(2) 0.0029(16) -0.0097(15) 0.0074(15)
C16 0.0331(16) 0.0384(18) 0.0321(17) 0.0031(14) -0.0015(13) 0.0019(14)
O17 0.0371(13) 0.0435(14) 0.0347(13) 0.0093(11) 0.0058(10) 0.0072(11)
C18 0.114(5) 0.093(4) 0.039(2) 0.022(3) 0.030(3) 0.052(4)
C21 0.0401(17) 0.0276(15) 0.0213(14) -0.0040(12) -0.0026(12) 0.0041(13)
C22 0.0439(18) 0.0236(14) 0.0282(16) -0.0015(12) -0.0040(14) 0.0028(13)
C23 0.057(2) 0.0242(16) 0.048(2) 0.0007(15) -0.0041(18) -0.0025(16)
C24 0.075(3) 0.0265(18) 0.056(3) 0.0012(17) -0.009(2) 0.0148(19)
C25 0.054(2) 0.048(2) 0.051(2) -0.0026(19) -0.0041(19) 0.026(2)
C26 0.046(2) 0.0406(19) 0.0294(17) -0.0004(14) -0.0019(15) 0.0044(16)
O27 0.0373(13) 0.0372(13) 0.0333(13) 0.0016(10) 0.0003(10) 0.0019(10)
C28 0.044(2) 0.051(2) 0.050(2) -0.0056(19) -0.0094(18) -0.0002(18)
C31 0.0317(15) 0.0220(14) 0.0285(15) 0.0015(11) 0.0040(12) 0.0008(12)
C32 0.0305(15) 0.0260(15) 0.0304(16) -0.0036(12) 0.0044(12) -0.0019(12)
C33 0.044(2) 0.054(2) 0.0301(18) -0.0013(16) 0.0065(15) -0.0020(18)
C34 0.058(3) 0.077(3) 0.0293(19) -0.001(2) -0.0058(18) 0.008(2)
C35 0.0386(19) 0.057(2) 0.040(2) -0.0028(18) -0.0100(16) 0.0065(17)
C36 0.0315(16) 0.0412(19) 0.0337(18) 0.0029(15) 0.0048(14) 0.0031(14)
O37 0.0313(11) 0.0297(11) 0.0388(13) -0.0056(10) 0.0048(10) -0.0010(9)
C38 0.0369(19) 0.040(2) 0.061(3) -0.0074(18) 0.0019(18) 0.0083(16)
C41 0.0240(14) 0.058(2) 0.0254(15) -0.0069(15) -0.0027(12) -0.0024(15)
C42 0.0309(17) 0.075(3) 0.0242(16) -0.0093(17) 0.0006(13) -0.0134(18)
C43 0.036(2) 0.129(5) 0.036(2) -0.002(3) 0.0022(18) -0.034(3)
C44 0.0235(19) 0.189(7) 0.039(2) -0.002(3) -0.0001(17) 0.009(3)
C45 0.043(2) 0.124(5) 0.046(3) -0.002(3) -0.006(2) 0.033(3)
C46 0.045(2) 0.077(3) 0.033(2) -0.0032(19) -0.0054(16) 0.012(2)
O47 0.0654(19) 0.0494(17) 0.0401(15) -0.0072(13) 0.0032(14) -0.0114(15)
C48 0.073(3) 0.068(3) 0.062(3) -0.025(3) 0.001(2) -0.017(3)
C51 0.0321(16) 0.0304(16) 0.0327(17) -0.0003(13) 0.0056(13) -0.0038(13)
C52 0.0348(17) 0.0268(15) 0.0395(19) -0.0029(13) 0.0022(14) -0.0013(13)
C53 0.053(2) 0.0282(17) 0.044(2) 0.0038(15) 0.0018(17) -0.0032(16)
C54 0.059(2) 0.0267(17) 0.056(3) -0.0050(17) 0.001(2) 0.0029(17)
C55 0.050(2) 0.0326(18) 0.049(2) -0.0117(16) 0.0051(18) 0.0072(16)
C56 0.0402(18) 0.0266(16) 0.0397(19) -0.0028(14) 0.0073(15) 0.0009(14)
O57 0.0509(15) 0.0364(13) 0.0374(14) 0.0058(11) 0.0130(11) 0.0032(11)
C58 0.072(3) 0.089(4) 0.040(2) 0.016(2) 0.012(2) 0.018(3)
O60 0.0619(18) 0.0440(15) 0.0391(15) 0.0134(12) -0.0152(13) -0.0177(13)
C61 0.062(5) 0.068(5) 0.038(4) -0.004(3) -0.002(4) -0.037(4)
C62 0.048(4) 0.052(4) 0.074(5) 0.011(3) 0.009(3) -0.010(3)
C63 0.074(5) 0.058(5) 0.074(6) 0.033(5) 0.001(5) -0.003(5)
C64 0.073(7) 0.062(6) 0.043(4) 0.025(4) -0.020(4) -0.009(4)
O70 0.0448(16) 0.0546(18) 0.078(2) -0.0030(16) 0.0188(15) -0.0146(14)
C71 0.070(5) 0.101(7) 0.064(6) -0.011(6) 0.043(5) -0.018(5)
C72 0.055(6) 0.159(11) 0.133(10) 0.050(9) 0.037(6) -0.014(7)
C73 0.105(9) 0.110(8) 0.090(7) 0.038(7) -0.031(7) -0.078(8)
C74 0.090(7) 0.045(5) 0.167(11) -0.003(5) 0.007(7) -0.042(5)

loop_
_atom_type_symbol
_atom_type_description
_atom_type_scat_dispersion_real
_atom_type_scat_dispersion_imag
_atom_type_scat_source
C C 0.0033 0.0016 'International Tables Vol C Tables 4.2.6.8 and 6.1.1.4'
H H 0.0000 0.0000 'International Tables Vol C Tables 4.2.6.8 and 6.1.1.4'
Li Li -0.0003 0.0001 'International Tables Vol C Tables 4.2.6.8 and 6.1.1.4'
O O 0.0106 0.0060 'International Tables Vol C Tables 4.2.6.8 and 6.1.1.4'
Cu Cu 0.3201 1.2651 'International Tables Vol C Tables 4.2.6.8 and 6.1.1.4'

loop_
_geom_angle_atom_site_label_1
_geom_angle_atom_site_label_2
_geom_angle_atom_site_label_3
_geom_angle
C11 Cu1 C1 141.39(13)
C11 Cu1 Cu2 166.71(10)
C1 Cu1 Cu2 51.74(9)
C11 Cu1 Cu4 102.92(10)
C1 Cu1 Cu4 108.12(9)
Cu2 Cu1 Cu4 65.338(16)
C11 Cu1 Cu3 110.34(9)
C1 Cu1 Cu3 106.38(9)
Cu2 Cu1 Cu3 58.204(15)
Cu4 Cu1 Cu3 53.846(14)
C41 Cu2 C1 144.30(13)
C41 Cu2 Cu1 164.07(10)
C1 Cu2 Cu1 51.54(9)
C41 Cu2 Cu3 98.35(10)
C1 Cu2 Cu3 115.02(9)
Cu1 Cu2 Cu3 67.611(16)
C41 Cu2 Cu4 106.04(11)
C1 Cu2 Cu4 103.46(10)
Cu1 Cu2 Cu4 60.172(15)
Cu3 Cu2 Cu4 54.985(14)
C21 Cu3 C31 145.05(13)
C21 Cu3 Cu4 163.38(9)
C31 Cu3 Cu4 51.57(9)
C21 Cu3 Cu2 98.61(9)
C31 Cu3 Cu2 113.78(9)
Cu4 Cu3 Cu2 65.978(17)
C21 Cu3 Cu1 107.24(10)
C31 Cu3 Cu1 102.37(9)
Cu4 Cu3 Cu1 59.273(15)
Cu2 Cu3 Cu1 54.185(14)
C51 Cu4 C31 139.57(14)
C51 Cu4 Cu3 169.18(11)
C31 Cu4 Cu3 51.17(9)
C51 Cu4 Cu1 105.19(10)
C31 Cu4 Cu1 108.65(9)
Cu3 Cu4 Cu1 66.880(16)
C51 Cu4 Cu2 110.58(11)
C31 Cu4 Cu2 106.87(9)
Cu3 Cu4 Cu2 59.037(16)
Cu1 Cu4 Cu2 54.490(14)
O27 Li1 O17 118.3(3)
O27 Li1 O60 99.4(3)
O17 Li1 O60 103.1(3)
O27 Li1 O7 115.7(3)
O17 Li1 O7 112.7(3)
O60 Li1 O7 104.6(3)
O57 Li2 O47 118.0(3)
O57 Li2 O37 108.4(3)
O47 Li2 O37 116.7(3)
O57 Li2 O70 101.9(3)
O47 Li2 O70 100.4(3)
O37 Li2 O70 109.8(3)
C6 C1 C2 114.7(3)
C6 C1 Cu1 118.2(2)
C2 C1 Cu1 112.3(2)
C6 C1 Cu2 110.2(2)
C2 C1 Cu2 119.8(2)
Cu1 C1 Cu2 76.71(12)
C3 C2 C1 123.0(3)
C3 C2 O7 117.0(3)
C1 C2 O7 120.0(3)
C4 C3 C2 119.3(4)
C5 C4 C3 119.7(4)
C4 C5 C6 119.8(4)
C5 C6 C1 123.5(3)
C2 O7 C8 112.7(3)
C2 O7 Li1 122.9(3)
C8 O7 Li1 123.0(3)
C16 C11 C12 114.1(3)
C16 C11 Cu1 125.0(2)
C12 C11 Cu1 119.6(2)
C13 C12 O17 119.7(3)
C13 C12 C11 124.1(3)
O17 C12 C11 116.2(3)
C14 C13 C12 118.6(3)
C15 C14 C13 120.3(3)
C14 C15 C16 119.5(3)
C15 C16 C11 123.4(3)
C12 O17 C18 116.6(3)
C12 O17 Li1 125.4(3)
C18 O17 Li1 117.5(3)
C22 C21 C26 113.9(3)
C22 C21 Cu3 123.1(2)
C26 C21 Cu3 122.7(3)
C21 C22 C23 124.2(3)
C21 C22 O27 119.5(3)
C23 C22 O27 116.3(3)
C24 C23 C22 118.9(4)
C25 C24 C23 119.6(4)
C24 C25 C26 120.3(4)
C25 C26 C21 123.0(4)
C22 O27 C28 113.9(3)
C22 O27 Li1 115.5(3)
C28 O27 Li1 130.2(3)
C32 C31 C36 114.1(3)
C32 C31 Cu3 118.7(2)
C36 C31 Cu3 113.3(2)
C32 C31 Cu4 111.9(2)
C36 C31 Cu4 116.7(2)
Cu3 C31 Cu4 77.26(12)
C33 C32 C31 124.3(3)
C33 C32 O37 116.8(3)
C31 C32 O37 118.8(3)
C32 C33 C34 119.3(4)
C33 C34 C35 119.5(4)
C34 C35 C36 119.5(4)
C35 C36 C31 123.2(3)
C32 O37 C38 112.2(3)
C32 O37 Li2 121.1(3)
C38 O37 Li2 126.5(3)
C42 C41 C46 114.0(3)
C42 C41 Cu2 123.5(3)
C46 C41 Cu2 121.9(3)
C41 C42 C43 123.5(5)
C41 C42 O47 120.3(3)
C43 C42 O47 116.1(4)
C44 C43 C42 119.4(5)
C43 C44 C45 119.9(4)
C44 C45 C46 119.0(5)
C45 C46 C41 124.1(5)
C48 O47 C42 115.4(4)
C48 O47 Li2 132.4(4)
C42 O47 Li2 111.7(3)
C52 C51 C56 113.3(3)
C52 C51 Cu4 119.0(2)
C56 C51 Cu4 127.1(3)
C53 C52 C51 125.0(3)
C53 C52 O57 119.0(3)
C51 C52 O57 116.1(3)
C54 C53 C52 117.9(4)
C55 C54 C53 120.9(4)
C54 C55 C56 119.4(4)
C55 C56 C51 123.5(3)
C52 O57 C58 117.5(3)
C52 O57 Li2 120.9(3)
C58 O57 Li2 120.1(3)
C64' O60 C61' 109.3(8)
C64 O60 C61 106.8(5)
C64' O60 Li1 124.0(7)
C64 O60 Li1 133.7(4)
C61' O60 Li1 123.5(6)
C61 O60 Li1 119.4(4)
O60 C61 C62 106.2(5)
C61 C62 C63 100.3(6)
C62 C63 C64 103.0(6)
O60 C64 C63 107.2(6)
O60 C61' C62' 100.6(9)
C63' C62' C61' 99.0(10)
C64' C63' C62' 102.4(10)
O60 C64' C63' 105.9(8)
C71 O70 C74 109.0(5)
C74' O70 C71' 107.0(8)
C71 O70 Li2 133.9(5)
C74' O70 Li2 127.1(8)
C74 O70 Li2 116.4(5)
C71' O70 Li2 119.1(7)
O70 C71 C72 110.1(6)
C71 C72 C73 106.7(6)
C74 C73 C72 105.1(6)
O70 C74 C73 106.7(7)
O70 C71' C72' 108.5(7)
C71' C72' C73' 105.8(8)
C72' C73' C74' 104.7(9)
O70 C74' C73' 106.8(9)

loop_
_geom_bond_atom_site_label_1
_geom_bond_atom_site_label_2
_geom_bond_distance
Cu1 C11 1.924(3)
Cu1 C1 1.992(3)
Cu1 Cu2 2.4763(5)
Cu1 Cu4 2.6390(5)
Cu1 Cu3 2.8235(6)
Cu1 Li1 2.999(6)
Cu2 C41 1.922(3)
Cu2 C1 1.998(3)
Cu2 Cu3 2.5954(6)
Cu2 Cu4 2.7645(6)
Cu3 C21 1.925(3)
Cu3 C31 1.980(3)
Cu3 Cu4 2.4789(5)
Cu4 C51 1.911(3)
Cu4 C31 1.991(3)
Cu4 Li2 3.041(6)
Li1 O27 1.921(7)
Li1 O17 1.953(6)
Li1 O60 1.964(6)
Li1 O7 1.970(6)
Li2 O57 1.924(7)
Li2 O47 1.940(7)
Li2 O37 1.951(7)
Li2 O70 1.959(7)
C1 C6 1.394(5)
C1 C2 1.396(4)
C2 C3 1.395(5)
C2 O7 1.402(4)
C3 C4 1.381(6)
C4 C5 1.368(6)
C5 C6 1.383(5)
O7 C8 1.430(4)
C11 C16 1.399(5)
C11 C12 1.404(5)
C12 C13 1.383(5)
C12 O17 1.401(4)
C13 C14 1.380(5)
C14 C15 1.376(5)
C15 C16 1.383(5)
O17 C18 1.412(5)
C21 C22 1.388(5)
C21 C26 1.403(5)
C22 C23 1.392(5)
C22 O27 1.407(4)
C23 C24 1.380(6)
C24 C25 1.360(6)
C25 C26 1.389(5)
O27 C28 1.420(5)
C31 C32 1.390(4)
C31 C36 1.410(5)
C32 C33 1.377(5)
C32 O37 1.407(4)
C33 C34 1.381(6)
C34 C35 1.384(6)
C35 C36 1.385(5)
O37 C38 1.429(4)
C41 C42 1.388(5)
C41 C46 1.395(6)
C42 C43 1.395(5)
C42 O47 1.407(5)
C43 C44 1.364(8)
C44 C45 1.378(9)
C45 C46 1.381(6)
O47 C48 1.407(5)
C51 C52 1.400(5)
C51 C56 1.406(5)
C52 C53 1.391(5)
C52 O57 1.409(4)
C53 C54 1.372(6)
C54 C55 1.369(6)
C55 C56 1.388(5)
O57 C58 1.426(5)
O60 C64' 1.415(12)
O60 C64 1.419(7)
O60 C61' 1.437(12)
O60 C61 1.454(6)
C61 C62 1.486(8)
C62 C63 1.490(9)
C63 C64 1.497(9)
C61' C62' 1.521(13)
C62' C63' 1.506(13)
C63' C64' 1.484(13)
O70 C71 1.376(7)
O70 C74' 1.431(12)
O70 C74 1.444(7)
O70 C71' 1.449(11)
C71 C72 1.435(9)
C72 C73 1.474(11)
C73 C74 1.473(10)
C71' C72' 1.453(12)
C72' C73' 1.468(12)
C73' C74' 1.475(13)
